data_4035558
loop_
_publ_author_name
'Li, Jian'
'Bai, Shuhua'
'Li, Yang'
'Wang, Zhengbing'
'Huo, Xiaoyu'
'Liu, Li'

_publ_section_title
;
 Copper-Catalyzed Ring Expansion of Cyclopropyl Ketones/Formation of
 N-acyliminium/Hetero-[4 + 2]-Cycloaddition: A Route to Substituted
 Pentacyclic Isoindolin-1-one.
;
_journal_issue 15
_journal_name_full 'The Journal of organic chemistry'
_journal_page_first 8780
_journal_page_last 8785
_journal_paper_doi 10.1021/acs.joc.8b01120
_journal_volume 83
_journal_year 2018
_chemical_formula_sum 'C19 H15 Br Cl N O2'
_chemical_formula_weight 404.68
_space_group_crystal_system monoclinic
_space_group_IT_number 15
_space_group_name_Hall '-C 2yc'
_space_group_name_H-M_alt 'C 1 2/c 1'
_atom_sites_solution_hydrogens geom
_audit_creation_method SHELXL-2014/6
_cell_angle_alpha 90
_cell_angle_beta 116.170(8)
_cell_angle_gamma 90
_cell_formula_units_Z 8
_cell_length_a 31.317(11)
_cell_length_b 6.319(2)
_cell_length_c 19.015(6)
_cell_measurement_reflns_used 1940
_cell_measurement_temperature 296(2)
_cell_measurement_theta_max 24.72
_cell_measurement_theta_min 2.83
_cell_volume 3377.2(19)
_computing_cell_refinement 'Bruker SAINT'
_computing_data_collection 'Bruker APEX2'
_computing_data_reduction 'Bruker SAINT'
_computing_molecular_graphics 'Bruker SHELXTL'
_computing_publication_material 'Bruker SHELXTL'
_computing_structure_refinement 'SHELXL-2014/6 (Sheldrick, 2014)'
_computing_structure_solution 'SHELXS-97 (Sheldrick 2008)'
_diffrn_ambient_temperature 296(2)
_diffrn_measured_fraction_theta_full 0.996
_diffrn_measured_fraction_theta_max 0.996
_diffrn_measurement_device_type 'Bruker APEX-II CCD'
_diffrn_measurement_method '\f and \w scans'
_diffrn_radiation_type MoK\a
_diffrn_radiation_wavelength 0.71073
_diffrn_reflns_av_R_equivalents 0.0507
_diffrn_reflns_av_unetI/netI 0.0620
_diffrn_reflns_Laue_measured_fraction_full 0.996
_diffrn_reflns_Laue_measured_fraction_max 0.996
_diffrn_reflns_limit_h_max 37
_diffrn_reflns_limit_h_min -34
_diffrn_reflns_limit_k_max 7
_diffrn_reflns_limit_k_min -7
_diffrn_reflns_limit_l_max 23
_diffrn_reflns_limit_l_min -22
_diffrn_reflns_number 9591
_diffrn_reflns_point_group_measured_fraction_full 0.996
_diffrn_reflns_point_group_measured_fraction_max 0.996
_diffrn_reflns_theta_full 25.242
_diffrn_reflns_theta_max 25.500
_diffrn_reflns_theta_min 2.179
_exptl_absorpt_coefficient_mu 2.604
_exptl_absorpt_correction_T_max 0.770
_exptl_absorpt_correction_T_min 0.738
_exptl_absorpt_correction_type multi-scan
_exptl_absorpt_process_details SADABS
_exptl_crystal_colour colorless
_exptl_crystal_density_diffrn 1.592
_exptl_crystal_description block
_exptl_crystal_F_000 1632
_exptl_crystal_size_max 0.120
_exptl_crystal_size_mid 0.100
_exptl_crystal_size_min 0.100
_refine_diff_density_max 0.489
_refine_diff_density_min -0.684
_refine_diff_density_rms 0.135
_refine_ls_extinction_method none
_refine_ls_goodness_of_fit_ref 1.014
_refine_ls_hydrogen_treatment constr
_refine_ls_matrix_type full
_refine_ls_number_parameters 218
_refine_ls_number_reflns 3150
_refine_ls_number_restraints 0
_refine_ls_restrained_S_all 1.014
_refine_ls_R_factor_all 0.0824
_refine_ls_R_factor_gt 0.0486
_refine_ls_shift/su_max 0.001
_refine_ls_shift/su_mean 0.000
_refine_ls_structure_factor_coef Fsqd
_refine_ls_weighting_details 'w=1/[\s^2^(Fo^2^)+(0.1000P)^2^] where P=(Fo^2^+2Fc^2^)/3'
_refine_ls_weighting_scheme calc
_refine_ls_wR_factor_gt 0.1341
_refine_ls_wR_factor_ref 0.1673
_reflns_Friedel_coverage 0.000
_reflns_number_gt 2110
_reflns_number_total 3150
_reflns_threshold_expression 'I > 2\s(I)'
_cod_data_source_file jo8b01120_si_004.cif
_cod_data_source_block 4i
_cod_original_cell_volume 3377(2)
_cod_original_sg_symbol_H-M 'C 2/c'
_cod_database_code 4035558
_shelx_space_group_comment
; 
The symmetry employed for this shelxl refinement is uniquely defined 
by the following loop, which should always be used as a source of 
symmetry information in preference to the above space-group names. 
They are only intended as comments. 
;
_shelx_estimated_absorpt_t_min 0.745
_shelx_estimated_absorpt_t_max 0.781
_shelxl_version_number 2014/6

loop_
_space_group_symop_operation_xyz
'x, y, z'
'-x, y, -z+1/2'
'x+1/2, y+1/2, z'
'-x+1/2, y+1/2, -z+1/2'
'-x, -y, -z'
'x, -y, z-1/2'
'-x+1/2, -y+1/2, -z'
'x+1/2, -y+1/2, z-1/2'

loop_
_atom_site_label
_atom_site_type_symbol
_atom_site_fract_x
_atom_site_fract_y
_atom_site_fract_z
_atom_site_U_iso_or_equiv
_atom_site_adp_type
_atom_site_occupancy
_atom_site_site_symmetry_order
_atom_site_calc_flag
_atom_site_refinement_flags_posn
_atom_site_refinement_flags_adp
Br1 Br 0.05716(2) 0.78631(10) 1.23832(3) 0.0639(3) Uani 1 1 d . .
Cl1 Cl 0.21163(6) 0.5628(3) 0.76082(9) 0.0768(5) Uani 1 1 d . .
O2 O 0.02472(10) 0.6025(6) 0.93841(18) 0.0495(8) Uani 1 1 d . .
O1 O 0.19393(11) 1.1348(5) 1.0515(2) 0.0488(8) Uani 1 1 d . .
C12 C 0.08835(16) 0.8000(7) 1.1722(3) 0.0405(11) Uani 1 1 d . .
C11 C 0.12663(17) 0.9279(8) 1.1912(3) 0.0481(12) Uani 1 1 d . .
H14 H 0.1367 1.0141 1.2353 0.058 Uiso 1 1 calc R U
C10 C 0.15058(16) 0.9309(7) 1.1459(3) 0.0463(12) Uani 1 1 d . .
H2 H 0.1775 1.0148 1.1603 0.056 Uiso 1 1 calc R U
C9 C 0.13444(14) 0.8081(6) 1.0781(3) 0.0319(9) Uani 1 1 d . .
N1 N 0.15726(12) 0.8068(5) 1.0287(2) 0.0341(8) Uani 1 1 d . .
C8 C 0.18359(14) 0.9668(7) 1.0172(3) 0.0340(10) Uani 1 1 d . .
C5 C 0.19491(14) 0.8903(7) 0.9542(3) 0.0377(10) Uani 1 1 d . .
C4 C 0.22162(15) 0.9882(8) 0.9212(3) 0.0442(11) Uani 1 1 d . .
H3 H 0.2357 1.1195 0.9388 0.053 Uiso 1 1 calc R U
C3 C 0.22647(16) 0.8829(9) 0.8611(3) 0.0498(12) Uani 1 1 d . .
H1 H 0.2436 0.9444 0.8369 0.060 Uiso 1 1 calc R U
C14 C 0.09368(15) 0.6806(6) 1.0567(2) 0.0324(9) Uani 1 1 d . .
C15 C 0.07316(15) 0.5439(6) 0.9833(3) 0.0366(10) Uani 1 1 d . .
C18 C 0.0216(2) 0.7569(10) 0.8829(4) 0.0760(19) Uani 1 1 d . .
H12A H 0.0143 0.8936 0.8982 0.091 Uiso 1 1 calc R U
H12B H -0.0037 0.7205 0.8320 0.091 Uiso 1 1 calc R U
C17 C 0.06822(19) 0.7680(8) 0.8783(3) 0.0532(13) Uani 1 1 d . .
H8 H 0.0838 0.9027 0.8977 0.064 Uiso 1 1 calc R U
H7 H 0.0637 0.7488 0.8248 0.064 Uiso 1 1 calc R U
C16 C 0.09697(15) 0.5868(6) 0.9303(2) 0.0358(10) Uani 1 1 d . .
H6 H 0.0926 0.4621 0.8972 0.043 Uiso 1 1 calc R U
C7 C 0.14966(15) 0.6259(7) 0.9765(3) 0.0351(10) Uani 1 1 d . .
H5 H 0.1650 0.5000 1.0074 0.042 Uiso 1 1 calc R U
C6 C 0.17528(15) 0.6940(7) 0.9301(3) 0.0373(10) Uani 1 1 d . .
C1 C 0.17997(16) 0.5872(8) 0.8699(3) 0.0442(11) Uani 1 1 d . .
H4 H 0.1663 0.4550 0.8526 0.053 Uiso 1 1 calc R U
C2 C 0.20591(17) 0.6873(8) 0.8374(3) 0.0468(12) Uani 1 1 d . .
C19 C 0.0737(2) 0.3128(7) 1.0046(4) 0.0556(14) Uani 1 1 d . .
H10 H 0.0547 0.2936 1.0322 0.083 Uiso 1 1 calc R U
H12 H 0.1058 0.2695 1.0373 0.083 Uiso 1 1 calc R U
H11 H 0.0609 0.2289 0.9577 0.083 Uiso 1 1 calc R U
C13 C 0.07103(16) 0.6792(7) 1.1051(3) 0.0374(10) Uani 1 1 d . .
H13 H 0.0441 0.5964 1.0921 0.045 Uiso 1 1 calc R U

loop_
_atom_site_aniso_label
_atom_site_aniso_U_11
_atom_site_aniso_U_22
_atom_site_aniso_U_33
_atom_site_aniso_U_23
_atom_site_aniso_U_13
_atom_site_aniso_U_12
Br1 0.0753(5) 0.0818(5) 0.0525(4) -0.0040(3) 0.0447(3) -0.0042(3)
Cl1 0.0799(10) 0.1051(12) 0.0703(10) -0.0101(8) 0.0557(8) 0.0036(9)
O2 0.0321(17) 0.070(2) 0.0451(19) -0.0073(17) 0.0156(15) -0.0085(16)
O1 0.0498(19) 0.0331(17) 0.071(2) -0.0072(16) 0.0337(18) -0.0125(15)
C12 0.040(3) 0.048(3) 0.037(3) -0.001(2) 0.020(2) -0.002(2)
C11 0.048(3) 0.063(3) 0.027(2) -0.011(2) 0.012(2) -0.009(2)
C10 0.040(3) 0.048(3) 0.049(3) -0.012(2) 0.018(2) -0.015(2)
C9 0.028(2) 0.032(2) 0.039(2) 0.0021(18) 0.0174(19) -0.0036(18)
N1 0.0331(19) 0.0296(18) 0.042(2) -0.0013(15) 0.0189(17) -0.0071(15)
C8 0.025(2) 0.034(2) 0.042(2) 0.0069(19) 0.0142(19) -0.0037(18)
C5 0.029(2) 0.033(2) 0.052(3) 0.008(2) 0.018(2) 0.0007(19)
C4 0.032(2) 0.056(3) 0.045(3) 0.014(2) 0.017(2) 0.000(2)
C3 0.035(2) 0.069(3) 0.050(3) 0.020(3) 0.023(2) 0.006(2)
C14 0.032(2) 0.029(2) 0.038(2) 0.0004(18) 0.0165(19) -0.0019(18)
C15 0.035(2) 0.035(2) 0.046(3) -0.0047(19) 0.023(2) -0.0064(19)
C18 0.050(3) 0.076(4) 0.088(5) 0.027(3) 0.017(3) -0.007(3)
C17 0.050(3) 0.062(3) 0.042(3) 0.005(2) 0.016(2) -0.012(2)
C16 0.041(2) 0.034(2) 0.037(2) -0.0066(19) 0.021(2) -0.008(2)
C7 0.040(2) 0.024(2) 0.050(3) -0.0004(19) 0.028(2) -0.0031(18)
C6 0.032(2) 0.040(2) 0.040(3) 0.0071(19) 0.016(2) 0.006(2)
C1 0.043(3) 0.045(3) 0.055(3) -0.002(2) 0.031(2) 0.000(2)
C2 0.037(3) 0.064(3) 0.043(3) 0.006(2) 0.021(2) 0.011(2)
C19 0.071(4) 0.034(3) 0.078(4) -0.006(2) 0.048(3) -0.014(2)
C13 0.036(2) 0.043(3) 0.036(2) 0.0018(19) 0.018(2) -0.003(2)

loop_
_atom_type_symbol
_atom_type_description
_atom_type_scat_dispersion_real
_atom_type_scat_dispersion_imag
_atom_type_scat_source
C C 0.0033 0.0016 'International Tables Vol C Tables 4.2.6.8 and 6.1.1.4'
H H 0.0000 0.0000 'International Tables Vol C Tables 4.2.6.8 and 6.1.1.4'
N N 0.0061 0.0033 'International Tables Vol C Tables 4.2.6.8 and 6.1.1.4'
Cl Cl 0.1484 0.1585 'International Tables Vol C Tables 4.2.6.8 and 6.1.1.4'
Br Br -0.2901 2.4595 'International Tables Vol C Tables 4.2.6.8 and 6.1.1.4'
O O 0.0106 0.0060 'International Tables Vol C Tables 4.2.6.8 and 6.1.1.4'

loop_
_geom_angle_atom_site_label_1
_geom_angle_atom_site_label_2
_geom_angle_atom_site_label_3
_geom_angle
C18 O2 C15 109.4(4)
C11 C12 C13 121.2(4)
C11 C12 Br1 120.1(3)
C13 C12 Br1 118.7(3)
C12 C11 C10 120.4(4)
C12 C11 H14 119.8
C10 C11 H14 119.8
C11 C10 C9 119.9(4)
C11 C10 H2 120.1
C9 C10 H2 120.1
C10 C9 N1 122.4(4)
C10 C9 C14 119.9(4)
N1 C9 C14 117.7(4)
C8 N1 C9 128.0(4)
C8 N1 C7 113.2(3)
C9 N1 C7 118.6(3)
O1 C8 N1 126.3(4)
O1 C8 C5 128.4(4)
N1 C8 C5 105.3(4)
C6 C5 C4 121.4(4)
C6 C5 C8 109.6(4)
C4 C5 C8 129.0(4)
C3 C4 C5 117.6(5)
C3 C4 H3 121.2
C5 C4 H3 121.2
C2 C3 C4 119.7(4)
C2 C3 H1 120.2
C4 C3 H1 120.2
C13 C14 C9 118.4(4)
C13 C14 C15 118.2(4)
C9 C14 C15 123.5(4)
O2 C15 C19 107.1(4)
O2 C15 C16 105.2(3)
C19 C15 C16 113.6(4)
O2 C15 C14 108.0(3)
C19 C15 C14 110.6(4)
C16 C15 C14 112.0(3)
O2 C18 C17 109.1(5)
O2 C18 H12A 109.9
C17 C18 H12A 109.9
O2 C18 H12B 109.9
C17 C18 H12B 109.9
H12A C18 H12B 108.3
C18 C17 C16 103.8(4)
C18 C17 H8 111.0
C16 C17 H8 111.0
C18 C17 H7 111.0
C16 C17 H7 111.0
H8 C17 H7 109.0
C7 C16 C15 111.9(4)
C7 C16 C17 115.9(4)
C15 C16 C17 104.0(4)
C7 C16 H6 108.2
C15 C16 H6 108.2
C17 C16 H6 108.2
N1 C7 C6 102.0(3)
N1 C7 C16 109.4(3)
C6 C7 C16 115.9(4)
N1 C7 H5 109.7
C6 C7 H5 109.7
C16 C7 H5 109.7
C5 C6 C1 121.3(4)
C5 C6 C7 110.0(4)
C1 C6 C7 128.7(4)
C2 C1 C6 116.4(4)
C2 C1 H4 121.8
C6 C1 H4 121.8
C1 C2 C3 123.5(4)
C1 C2 Cl1 118.0(4)
C3 C2 Cl1 118.4(4)
C15 C19 H10 109.5
C15 C19 H12 109.5
H10 C19 H12 109.5
C15 C19 H11 109.5
H10 C19 H11 109.5
H12 C19 H11 109.5
C12 C13 C14 120.2(4)
C12 C13 H13 119.9
C14 C13 H13 119.9

loop_
_geom_bond_atom_site_label_1
_geom_bond_atom_site_label_2
_geom_bond_distance
Br1 C12 1.904(5)
Cl1 C2 1.733(5)
O2 C18 1.408(7)
O2 C15 1.423(5)
O1 C8 1.213(5)
C12 C11 1.356(6)
C12 C13 1.376(6)
C11 C10 1.369(6)
C11 H14 0.9300
C10 C9 1.395(6)
C10 H2 0.9300
C9 N1 1.408(5)
C9 C14 1.409(6)
N1 C8 1.382(5)
N1 C7 1.463(6)
C8 C5 1.473(6)
C5 C6 1.370(6)
C5 C4 1.393(6)
C4 C3 1.388(7)
C4 H3 0.9300
C3 C2 1.374(7)
C3 H1 0.9300
C14 C13 1.388(6)
C14 C15 1.522(6)
C15 C19 1.513(6)
C15 C16 1.519(6)
C18 C17 1.503(8)
C18 H12A 0.9700
C18 H12B 0.9700
C17 C16 1.521(7)
C17 H8 0.9700
C17 H7 0.9700
C16 C7 1.509(6)
C16 H6 0.9800
C7 C6 1.494(6)
C7 H5 0.9800
C6 C1 1.391(6)
C1 C2 1.373(7)
C1 H4 0.9300
C19 H10 0.9600
C19 H12 0.9600
C19 H11 0.9600
C13 H13 0.9300

loop_
_geom_hbond_atom_site_label_D
_geom_hbond_atom_site_label_H
_geom_hbond_atom_site_label_A
_geom_hbond_distance_DH
_geom_hbond_distance_HA
_geom_hbond_distance_DA
_geom_hbond_angle_DHA
_geom_hbond_site_symmetry_A
C13 H13 O2 0.93 2.33 3.264(5) 178.0 5_567
C7 H5 O1 0.98 2.49 3.441(5) 164.9 1_545
C3 H1 Cl1 0.93 2.88 3.792(5) 168.0 4_556
C10 H2 O1 0.93 2.46 2.979(6) 115.3 .

loop_
_geom_torsion_atom_site_label_1
_geom_torsion_atom_site_label_2
_geom_torsion_atom_site_label_3
_geom_torsion_atom_site_label_4
_geom_torsion
C13 C12 C11 C10 -3.5(7)
Br1 C12 C11 C10 176.9(4)
C12 C11 C10 C9 2.5(7)
C11 C10 C9 N1 179.2(4)
C11 C10 C9 C14 -0.3(7)
C10 C9 N1 C8 -27.9(7)
C14 C9 N1 C8 151.6(4)
C10 C9 N1 C7 158.5(4)
C14 C9 N1 C7 -22.0(6)
C9 N1 C8 O1 4.4(7)
C7 N1 C8 O1 178.2(4)
C9 N1 C8 C5 -174.4(4)
C7 N1 C8 C5 -0.5(5)
O1 C8 C5 C6 -178.1(4)
N1 C8 C5 C6 0.6(5)
O1 C8 C5 C4 2.8(8)
N1 C8 C5 C4 -178.5(4)
C6 C5 C4 C3 2.0(6)
C8 C5 C4 C3 -179.1(4)
C5 C4 C3 C2 -1.2(7)
C10 C9 C14 C13 -0.9(6)
N1 C9 C14 C13 179.5(4)
C10 C9 C14 C15 179.2(4)
N1 C9 C14 C15 -0.4(6)
C18 O2 C15 C19 -147.5(5)
C18 O2 C15 C16 -26.4(5)
C18 O2 C15 C14 93.4(5)
C13 C14 C15 O2 56.0(5)
C9 C14 C15 O2 -124.1(4)
C13 C14 C15 C19 -60.9(5)
C9 C14 C15 C19 119.1(4)
C13 C14 C15 C16 171.4(4)
C9 C14 C15 C16 -8.7(6)
C15 O2 C18 C17 12.9(7)
O2 C18 C17 C16 6.1(7)
O2 C15 C16 C7 155.0(3)
C19 C15 C16 C7 -88.2(5)
C14 C15 C16 C7 38.0(5)
O2 C15 C16 C17 29.1(4)
C19 C15 C16 C17 145.9(4)
C14 C15 C16 C17 -87.9(4)
C18 C17 C16 C7 -144.4(5)
C18 C17 C16 C15 -21.1(5)
C8 N1 C7 C6 0.2(5)
C9 N1 C7 C6 174.7(3)
C8 N1 C7 C16 -123.0(4)
C9 N1 C7 C16 51.5(5)
C15 C16 C7 N1 -58.7(4)
C17 C16 C7 N1 60.4(5)
C15 C16 C7 C6 -173.3(3)
C17 C16 C7 C6 -54.2(5)
C4 C5 C6 C1 -2.0(7)
C8 C5 C6 C1 178.9(4)
C4 C5 C6 C7 178.7(4)
C8 C5 C6 C7 -0.4(5)
N1 C7 C6 C5 0.1(5)
C16 C7 C6 C5 118.8(4)
N1 C7 C6 C1 -179.1(4)
C16 C7 C6 C1 -60.4(6)
C5 C6 C1 C2 1.1(7)
C7 C6 C1 C2 -179.7(4)
C6 C1 C2 C3 -0.3(7)
C6 C1 C2 Cl1 -178.6(3)
C4 C3 C2 C1 0.4(7)
C4 C3 C2 Cl1 178.7(4)
C11 C12 C13 C14 2.3(7)
Br1 C12 C13 C14 -178.1(3)
C9 C14 C13 C12 0.0(6)
C15 C14 C13 C12 179.9(4)
